data_4309267
loop_
_publ_author_name
'J\'ozef Utko'
'S\/lawomir Szafert'
'Lucjan B. Jerzykiewicz'
'Piotr Sobota'

_publ_contact_author_email plas@wchuwr.chem.uni.wroc.pl
_publ_contact_author_name 'Piotr Sobota'
_publ_contact_author_phone +48-(0)-71-375-73-06
_publ_section_title
;
Synthesis of Homoleptic Barium Alkoxides and Aryloxides and Their Reactions
with Al(CH3)3: a Convenient Route to Heterometallic Species
;
_journal_name_full 'Inorganic Chemistry'
_journal_page_first 5194
_journal_page_last 5196
_journal_paper_doi 10.1021/ic0503129
_journal_volume 44
_journal_year 2005
_chemical_formula_sum 'C70 H82 Ba O14'
_chemical_formula_weight 1284.70
_chemical_name_systematic
;
 ?
;
_space_group_IT_number 14
_symmetry_cell_setting monoclinic
_symmetry_Int_Tables_number 14
_symmetry_space_group_name_Hall '-P 2ybc'
_symmetry_space_group_name_H-M 'P 1 21/c 1'
_atom_sites_solution_hydrogens geom
_atom_sites_solution_primary direct
_atom_sites_solution_secondary difmap
_audit_creation_method SHELXL-97
_cell_angle_alpha 90.00
_cell_angle_beta 99.13(2)
_cell_angle_gamma 90.00
_cell_formula_units_Z 4
_cell_length_a 20.147(3)
_cell_length_b 14.825(3)
_cell_length_c 21.798(3)
_cell_measurement_reflns_used 14320
_cell_measurement_temperature 100(1)
_cell_measurement_theta_max 28
_cell_measurement_theta_min 2
_cell_volume 6428.1(19)
_computing_cell_refinement 'Oxford Diffraion software, CrystAlis 1.171'
_computing_data_collection 'Oxford Diffraion software, CrystAlis 1.171'
_computing_data_reduction 'Oxford Diffraion software, CrystAlis 1.171'
_computing_molecular_graphics 'SHELXTL-NT V5.1, Bruker AXS 1999'
_computing_publication_material 'SHELXTL-NT V5.1, Bruker AXS 1999'
_computing_structure_refinement 'SHELXTL-NT V5.1, Bruker AXS 1999'
_computing_structure_solution 'SHELXTL-NT V5.1, Bruker AXS 1999'
_diffrn_ambient_temperature 100(2)
_diffrn_measured_fraction_theta_full 0.902
_diffrn_measured_fraction_theta_max 0.902
_diffrn_measurement_device_type 'Kuma KM4CCD kappa-axis diffractometer'
_diffrn_measurement_method \w
_diffrn_radiation_monochromator graphite
_diffrn_radiation_source 'fine-focus sealed tube'
_diffrn_radiation_type MoK\a
_diffrn_radiation_wavelength 0.71073
_diffrn_reflns_av_R_equivalents 0.0545
_diffrn_reflns_av_sigmaI/netI 0.0838
_diffrn_reflns_limit_h_max 26
_diffrn_reflns_limit_h_min -26
_diffrn_reflns_limit_k_max 11
_diffrn_reflns_limit_k_min -19
_diffrn_reflns_limit_l_max 28
_diffrn_reflns_limit_l_min -29
_diffrn_reflns_number 40913
_diffrn_reflns_theta_full 28.55
_diffrn_reflns_theta_max 28.55
_diffrn_reflns_theta_min 2.93
_exptl_absorpt_coefficient_mu 0.682
_exptl_crystal_colour colorless
_exptl_crystal_density_diffrn 1.327
_exptl_crystal_density_method 'not measured'
_exptl_crystal_description block
_exptl_crystal_F_000 2680
_exptl_crystal_size_max 0.4
_exptl_crystal_size_mid 0.3
_exptl_crystal_size_min 0.25
_refine_diff_density_max 0.417
_refine_diff_density_min -0.774
_refine_diff_density_rms 0.078
_refine_ls_extinction_method none
_refine_ls_goodness_of_fit_ref 1.006
_refine_ls_hydrogen_treatment mixed
_refine_ls_matrix_type full
_refine_ls_number_parameters 786
_refine_ls_number_reflns 14770
_refine_ls_number_restraints 0
_refine_ls_restrained_S_all 1.006
_refine_ls_R_factor_all 0.0791
_refine_ls_R_factor_gt 0.0440
_refine_ls_shift/su_max 0.182
_refine_ls_shift/su_mean 0.010
_refine_ls_structure_factor_coef Fsqd
_refine_ls_weighting_details 'calc w=1/[\s^2^(Fo^2^)+(0.0306P)^2^+0.0000P] where P=(Fo^2^+2Fc^2^)/3'
_refine_ls_weighting_scheme calc
_refine_ls_wR_factor_gt 0.0736
_refine_ls_wR_factor_ref 0.0800
_reflns_number_gt 10492
_reflns_number_total 14770
_reflns_threshold_expression >2sigma(I)
_cod_data_source_file ic0503129rom20050301_122331_1.cif
_cod_data_source_block for_comlpex_1
_cod_depositor_comments
;
The following automatic conversions were performed:
'_symmetry_cell_setting' value 'Monoclinic' changed to 'monoclinic'
according to '/home/saulius/struct/CIF-dictionaries/cif_core.dic'
dictionary named 'cif_core.dic' version 2.4.1 from 2010-06-29.

Automatic conversion script
Id: cif_fix_enum 1527 2010-12-29 10:47:43Z saulius 
;
_cod_original_cell_volume 6428.1(18)
_cod_original_sg_symbol_H-M 'P 21/c'
_cod_database_code 4309267

loop_
_symmetry_equiv_pos_as_xyz
'x, y, z'
'-x, y+1/2, -z+1/2'
'-x, -y, -z'
'x, -y-1/2, z-1/2'

loop_
_atom_site_label
_atom_site_type_symbol
_atom_site_fract_x
_atom_site_fract_y
_atom_site_fract_z
_atom_site_U_iso_or_equiv
_atom_site_adp_type
_atom_site_occupancy
_atom_site_symmetry_multiplicity
_atom_site_calc_flag
_atom_site_refinement_flags
_atom_site_disorder_assembly
_atom_site_disorder_group
Ba Ba 0.176010(8) 0.653834(11) 0.365443(8) 0.01431(5) Uani 1 1 d . . .
O10 O 0.18793(9) 0.83862(12) 0.33550(9) 0.0199(4) Uani 1 1 d . . .
O11 O 0.28044(10) 0.71376(13) 0.30790(10) 0.0209(5) Uani 1 1 d . . .
O20 O 0.25359(9) 0.67496(12) 0.48499(8) 0.0186(4) Uani 1 1 d . . .
O21 O 0.11637(10) 0.71316(13) 0.46195(8) 0.0176(4) Uani 1 1 d . . .
O30 O 0.10510(9) 0.59787(12) 0.24901(8) 0.0183(4) Uani 1 1 d . . .
O31 O 0.04189(10) 0.67788(14) 0.33896(10) 0.0244(5) Uani 1 1 d . . .
O40 O 0.15706(9) 0.47998(12) 0.40697(8) 0.0188(4) Uani 1 1 d . . .
O41 O 0.25872(9) 0.51966(12) 0.33907(9) 0.0171(4) Uani 1 1 d . . .
C11 C 0.14644(14) 0.92367(18) 0.33420(14) 0.0208(7) Uani 1 1 d . . .
C12 C 0.19976(15) 0.99981(19) 0.34396(15) 0.0271(7) Uani 1 1 d . . .
H12A H 0.1851 1.0519 0.3185 0.033 Uiso 1 1 calc R . .
H12B H 0.2091 1.0182 0.3872 0.033 Uiso 1 1 calc R . .
C13 C 0.26038(14) 0.95664(19) 0.32395(14) 0.0233(7) Uani 1 1 d . . .
C14 C 0.32074(16) 0.9901(2) 0.31011(16) 0.0352(9) Uani 1 1 d . . .
H14A H 0.3292 1.0518 0.3114 0.042 Uiso 1 1 calc R . .
C15 C 0.36813(16) 0.9302(2) 0.29432(17) 0.0395(9) Uani 1 1 d . . .
H15A H 0.4082 0.9525 0.2843 0.047 Uiso 1 1 calc R . .
C16 C 0.35712(14) 0.8370(2) 0.29306(14) 0.0263(7) Uani 1 1 d . . .
H16A H 0.3897 0.7980 0.2827 0.032 Uiso 1 1 calc R . .
C17 C 0.29701(14) 0.80315(19) 0.30749(13) 0.0185(6) Uani 1 1 d . . .
C18 C 0.25015(14) 0.86424(18) 0.32174(13) 0.0184(6) Uani 1 1 d . . .
C19 C 0.10458(15) 0.9292(2) 0.26978(14) 0.0300(8) Uani 1 1 d . . .
H19A H 0.0721 0.8813 0.2647 0.045 Uiso 1 1 calc R . .
H19B H 0.1334 0.9236 0.2389 0.045 Uiso 1 1 calc R . .
H19C H 0.0818 0.9863 0.2650 0.045 Uiso 1 1 calc R . .
C20 C 0.10422(16) 0.9145(2) 0.38471(15) 0.0319(8) Uani 1 1 d . . .
H20A H 0.0729 0.8659 0.3749 0.048 Uiso 1 1 calc R . .
H20B H 0.0801 0.9696 0.3881 0.048 Uiso 1 1 calc R . .
H20C H 0.1327 0.9022 0.4234 0.048 Uiso 1 1 calc R . .
C21 C 0.32072(14) 0.63741(19) 0.51424(14) 0.0223(7) Uani 1 1 d . . .
C22 C 0.32449(14) 0.6591(2) 0.58419(13) 0.0265(7) Uani 1 1 d . . .
H22A H 0.3437 0.6090 0.6097 0.032 Uiso 1 1 calc R . .
H22B H 0.3513 0.7127 0.5955 0.032 Uiso 1 1 calc R . .
C23 C 0.25247(14) 0.67429(18) 0.59143(13) 0.0216(7) Uani 1 1 d . . .
C24 C 0.22028(16) 0.6825(2) 0.64344(14) 0.0293(8) Uani 1 1 d . . .
H24A H 0.2438 0.6753 0.6834 0.035 Uiso 1 1 calc R . .
C25 C 0.15175(16) 0.7020(2) 0.63335(14) 0.0271(7) Uani 1 1 d . . .
H25A H 0.1294 0.7079 0.6673 0.033 Uiso 1 1 calc R . .
C26 C 0.11569(15) 0.71278(18) 0.57371(13) 0.0204(7) Uani 1 1 d . . .
H26A H 0.0699 0.7255 0.5686 0.025 Uiso 1 1 calc R . .
C27 C 0.14768(14) 0.70464(18) 0.52146(13) 0.0162(6) Uani 1 1 d . . .
C28 C 0.21566(14) 0.68504(18) 0.53298(12) 0.0160(6) Uani 1 1 d . . .
C29 C 0.37304(14) 0.6843(2) 0.48293(15) 0.0308(8) Uani 1 1 d . . .
H29A H 0.3673 0.6670 0.4400 0.046 Uiso 1 1 calc R . .
H29B H 0.4171 0.6671 0.5030 0.046 Uiso 1 1 calc R . .
H29C H 0.3679 0.7484 0.4859 0.046 Uiso 1 1 calc R . .
C30 C 0.31792(14) 0.53630(19) 0.50155(14) 0.0247(7) Uani 1 1 d . . .
H30A H 0.3159 0.5259 0.4578 0.037 Uiso 1 1 calc R . .
H30B H 0.2787 0.5113 0.5150 0.037 Uiso 1 1 calc R . .
H30C H 0.3574 0.5081 0.5238 0.037 Uiso 1 1 calc R . .
C31 C 0.11434(14) 0.53893(19) 0.19477(12) 0.0186(6) Uani 1 1 d . . .
C32 C 0.06132(14) 0.57384(19) 0.14093(13) 0.0197(6) Uani 1 1 d . . .
H32A H 0.0813 0.6150 0.1145 0.024 Uiso 1 1 calc R . .
H32B H 0.0403 0.5244 0.1159 0.024 Uiso 1 1 calc R . .
C33 C 0.01136(14) 0.62160(18) 0.17401(13) 0.0174(6) Uani 1 1 d . . .
C34 C -0.05298(14) 0.65452(19) 0.15453(13) 0.0217(6) Uani 1 1 d . . .
H34A H -0.0734 0.6490 0.1133 0.026 Uiso 1 1 calc R . .
C35 C -0.08651(15) 0.69632(19) 0.19844(13) 0.0220(7) Uani 1 1 d . . .
H35A H -0.1297 0.7188 0.1861 0.026 Uiso 1 1 calc R . .
C36 C -0.05642(14) 0.70479(18) 0.26005(13) 0.0201(6) Uani 1 1 d . . .
H36A H -0.0797 0.7327 0.2884 0.024 Uiso 1 1 calc R . .
C37 C 0.00765(14) 0.67224(17) 0.27971(13) 0.0181(6) Uani 1 1 d . . .
C38 C 0.04044(13) 0.63197(17) 0.23498(13) 0.0167(6) Uani 1 1 d . . .
C39 C 0.18628(13) 0.5504(2) 0.18387(13) 0.0256(7) Uani 1 1 d . . .
H39A H 0.2163 0.5276 0.2190 0.038 Uiso 1 1 calc R . .
H39B H 0.1953 0.6133 0.1784 0.038 Uiso 1 1 calc R . .
H39C H 0.1928 0.5178 0.1473 0.038 Uiso 1 1 calc R . .
C40 C 0.09948(15) 0.44273(18) 0.21360(14) 0.0242(7) Uani 1 1 d . . .
H40A H 0.1334 0.4236 0.2471 0.036 Uiso 1 1 calc R . .
H40B H 0.0994 0.4032 0.1787 0.036 Uiso 1 1 calc R . .
H40C H 0.0563 0.4409 0.2268 0.036 Uiso 1 1 calc R . .
C41 C 0.10295(14) 0.43147(19) 0.43485(13) 0.0214(7) Uani 1 1 d . . .
C42 C 0.13283(15) 0.33764(19) 0.45190(13) 0.0250(7) Uani 1 1 d . . .
H42A H 0.1482 0.3330 0.4963 0.030 Uiso 1 1 calc R . .
H42B H 0.0999 0.2907 0.4394 0.030 Uiso 1 1 calc R . .
C43 C 0.19102(14) 0.33009(18) 0.41633(12) 0.0184(6) Uani 1 1 d . . .
C44 C 0.23265(15) 0.25934(19) 0.40575(13) 0.0244(7) Uani 1 1 d . . .
H44A H 0.2275 0.2025 0.4224 0.029 Uiso 1 1 calc R . .
C45 C 0.28249(15) 0.27558(19) 0.36939(14) 0.0249(7) Uani 1 1 d . . .
H45A H 0.3099 0.2283 0.3608 0.030 Uiso 1 1 calc R . .
C46 C 0.29205(14) 0.36081(18) 0.34576(13) 0.0218(7) Uani 1 1 d . . .
H46A H 0.3257 0.3696 0.3217 0.026 Uiso 1 1 calc R . .
C47 C 0.25170(13) 0.43349(18) 0.35760(12) 0.0167(6) Uani 1 1 d . . .
C48 C 0.20101(13) 0.41401(18) 0.39241(12) 0.0164(6) Uani 1 1 d . . .
C49 C 0.09023(16) 0.4859(2) 0.49070(14) 0.0317(8) Uani 1 1 d . . .
H49A H 0.0716 0.5435 0.4771 0.047 Uiso 1 1 calc R . .
H49B H 0.1318 0.4946 0.5183 0.047 Uiso 1 1 calc R . .
H49C H 0.0592 0.4541 0.5120 0.047 Uiso 1 1 calc R . .
C50 C 0.04216(15) 0.4273(2) 0.38418(14) 0.0322(8) Uani 1 1 d . . .
H50A H 0.0253 0.4871 0.3749 0.048 Uiso 1 1 calc R . .
H50B H 0.0078 0.3911 0.3980 0.048 Uiso 1 1 calc R . .
H50C H 0.0548 0.4009 0.3475 0.048 Uiso 1 1 calc R . .
O50 O 0.40935(10) 0.35984(13) 0.09235(9) 0.0298(5) Uani 1 1 d . . .
O51 O 0.37004(12) 0.46352(16) 0.18922(11) 0.0355(6) Uani 1 1 d . . .
C51 C 0.43547(15) 0.3392(2) 0.03433(14) 0.0288(7) Uani 1 1 d . . .
C52 C 0.38973(16) 0.3925(2) -0.01648(14) 0.0305(8) Uani 1 1 d . . .
H52A H 0.4153 0.4179 -0.0465 0.037 Uiso 1 1 calc R . .
H52B H 0.3542 0.3547 -0.0380 0.037 Uiso 1 1 calc R . .
C53 C 0.36176(14) 0.4658(2) 0.02045(14) 0.0245(7) Uani 1 1 d . . .
C54 C 0.32697(15) 0.5445(2) 0.00240(15) 0.0299(8) Uani 1 1 d . . .
H54A H 0.3173 0.5613 -0.0392 0.036 Uiso 1 1 calc R . .
C55 C 0.30702(15) 0.5973(2) 0.04899(15) 0.0292(8) Uani 1 1 d . . .
H55A H 0.2830 0.6500 0.0382 0.035 Uiso 1 1 calc R . .
C56 C 0.32201(14) 0.5734(2) 0.11104(15) 0.0261(7) Uani 1 1 d . . .
H56A H 0.3092 0.6112 0.1411 0.031 Uiso 1 1 calc R . .
C57 C 0.35600(14) 0.49362(19) 0.12904(14) 0.0225(7) Uani 1 1 d . . .
C58 C 0.37547(14) 0.44044(19) 0.08218(14) 0.0221(7) Uani 1 1 d . . .
C59 C 0.50741(16) 0.3742(2) 0.04326(16) 0.0393(9) Uani 1 1 d . . .
H59A H 0.5346 0.3398 0.0751 0.059 Uiso 1 1 calc R . .
H59B H 0.5080 0.4365 0.0552 0.059 Uiso 1 1 calc R . .
H59C H 0.5250 0.3683 0.0050 0.059 Uiso 1 1 calc R . .
C60 C 0.43188(19) 0.2380(2) 0.02529(17) 0.0459(10) Uani 1 1 d . . .
H60A H 0.4613 0.2091 0.0584 0.069 Uiso 1 1 calc R . .
H60B H 0.4454 0.2228 -0.0137 0.069 Uiso 1 1 calc R . .
H60C H 0.3866 0.2179 0.0254 0.069 Uiso 1 1 calc R . .
O60 O -0.14582(9) 0.70151(14) 0.38370(9) 0.0262(5) Uani 1 1 d . . .
O61 O -0.00659(9) 0.71357(12) 0.43345(8) 0.0184(4) Uani 1 1 d . . .
C61 C -0.21926(15) 0.7203(2) 0.36530(16) 0.0353(9) Uani 1 1 d . . .
C62 C -0.23334(16) 0.8069(3) 0.40006(17) 0.0470(10) Uani 1 1 d . . .
H62A H -0.2551 0.8519 0.3715 0.056 Uiso 1 1 calc R . .
H62B H -0.2616 0.7943 0.4312 0.056 Uiso 1 1 calc R . .
C63 C -0.16477(14) 0.8379(2) 0.42985(14) 0.0265(7) Uani 1 1 d . . .
C64 C -0.14433(17) 0.9131(2) 0.46598(14) 0.0321(8) Uani 1 1 d . . .
H64A H -0.1753 0.9559 0.4745 0.039 Uiso 1 1 calc R . .
C65 C -0.07630(16) 0.9225(2) 0.48904(14) 0.0286(7) Uani 1 1 d . . .
H65A H -0.0615 0.9733 0.5122 0.034 Uiso 1 1 calc R . .
C66 C -0.02997(15) 0.85713(19) 0.47795(12) 0.0214(6) Uani 1 1 d . . .
H66A H 0.0151 0.8647 0.4945 0.026 Uiso 1 1 calc R . .
C67 C -0.04978(14) 0.78031(19) 0.44247(12) 0.0176(6) Uani 1 1 d . . .
C68 C -0.11831(14) 0.77336(19) 0.41834(13) 0.0202(7) Uani 1 1 d . . .
C69 C -0.23074(16) 0.7322(3) 0.29509(15) 0.0441(10) Uani 1 1 d . . .
H69A H -0.2214 0.6764 0.2757 0.066 Uiso 1 1 calc R . .
H69B H -0.2014 0.7784 0.2841 0.066 Uiso 1 1 calc R . .
H69C H -0.2766 0.7492 0.2812 0.066 Uiso 1 1 calc R . .
C70 C -0.25537(17) 0.6380(3) 0.38435(19) 0.0614(13) Uani 1 1 d . . .
H70A H -0.2445 0.5867 0.3610 0.092 Uiso 1 1 calc R . .
H70B H -0.3030 0.6483 0.3763 0.092 Uiso 1 1 calc R . .
H70C H -0.2415 0.6269 0.4279 0.092 Uiso 1 1 calc R . .
O70 O 0.44910(9) 0.67532(12) 0.23968(9) 0.0230(5) Uani 1 1 d . . .
O71 O 0.35012(9) 0.57449(12) 0.28771(8) 0.0174(4) Uani 1 1 d . . .
C71 C 0.51304(14) 0.7047(2) 0.22070(15) 0.0300(8) Uani 1 1 d . . .
C72 C 0.56876(14) 0.6742(2) 0.27398(14) 0.0285(8) Uani 1 1 d . . .
H72A H 0.6048 0.6435 0.2578 0.034 Uiso 1 1 calc R . .
H72B H 0.5873 0.7253 0.2987 0.034 Uiso 1 1 calc R . .
C73 C 0.53280(14) 0.61090(19) 0.31176(14) 0.0215(7) Uani 1 1 d . . .
C74 C 0.55475(15) 0.5551(2) 0.36162(14) 0.0271(7) Uani 1 1 d . . .
H74A H 0.6004 0.5492 0.3765 0.032 Uiso 1 1 calc R . .
C75 C 0.50760(15) 0.5079(2) 0.38933(14) 0.0277(7) Uani 1 1 d . . .
H75A H 0.5219 0.4716 0.4237 0.033 Uiso 1 1 calc R . .
C76 C 0.43918(14) 0.51461(18) 0.36600(13) 0.0204(6) Uani 1 1 d . . .
H76A H 0.4084 0.4822 0.3849 0.024 Uiso 1 1 calc R . .
C77 C 0.41599(13) 0.56909(18) 0.31470(13) 0.0178(6) Uani 1 1 d . . .
C78 C 0.46463(14) 0.61699(18) 0.28895(13) 0.0171(6) Uani 1 1 d . . .
C79 C 0.51681(17) 0.6551(3) 0.16050(16) 0.0575(12) Uani 1 1 d . . .
H79A H 0.4814 0.6759 0.1289 0.086 Uiso 1 1 calc R . .
H79B H 0.5119 0.5915 0.1667 0.086 Uiso 1 1 calc R . .
H79C H 0.5595 0.6667 0.1478 0.086 Uiso 1 1 calc R . .
C80 C 0.50973(17) 0.8065(2) 0.2138(2) 0.0600(13) Uani 1 1 d . . .
H80A H 0.4746 0.8223 0.1805 0.090 Uiso 1 1 calc R . .
H80B H 0.5520 0.8286 0.2049 0.090 Uiso 1 1 calc R . .
H80C H 0.5005 0.8330 0.2518 0.090 Uiso 1 1 calc R . .
H11 H 0.3070(15) 0.677(2) 0.2978(14) 0.033(10) Uiso 1 1 d . . .
H21 H 0.0690(19) 0.722(2) 0.4562(16) 0.058(11) Uiso 1 1 d . . .
H31 H 0.0212(19) 0.689(3) 0.3690(18) 0.068(14) Uiso 1 1 d . . .
H41 H 0.303(2) 0.536(3) 0.3159(17) 0.082(13) Uiso 1 1 d . . .
H51 H 0.3545(18) 0.504(2) 0.2152(17) 0.058(12) Uiso 1 1 d . . .

loop_
_atom_site_aniso_label
_atom_site_aniso_U_11
_atom_site_aniso_U_22
_atom_site_aniso_U_33
_atom_site_aniso_U_23
_atom_site_aniso_U_13
_atom_site_aniso_U_12
Ba 0.01182(8) 0.01537(8) 0.01587(8) 0.00060(8) 0.00259(6) 0.00069(8)
O10 0.0168(10) 0.0146(10) 0.0306(11) 0.0015(9) 0.0110(8) 0.0036(9)
O11 0.0171(11) 0.0139(11) 0.0342(13) -0.0007(9) 0.0118(10) 0.0021(9)
O20 0.0111(10) 0.0267(12) 0.0170(10) 0.0028(8) -0.0005(8) 0.0008(8)
O21 0.0101(10) 0.0276(11) 0.0144(10) 0.0002(9) -0.0006(8) 0.0010(9)
O30 0.0157(10) 0.0245(11) 0.0152(10) -0.0055(9) 0.0036(8) 0.0010(9)
O31 0.0158(11) 0.0401(14) 0.0162(11) -0.0077(10) -0.0006(9) 0.0057(9)
O40 0.0165(10) 0.0167(10) 0.0251(11) 0.0027(9) 0.0093(8) -0.0028(8)
O41 0.0141(10) 0.0146(10) 0.0240(11) 0.0029(9) 0.0070(9) 0.0020(8)
C11 0.0221(16) 0.0139(15) 0.0283(17) -0.0009(13) 0.0101(13) 0.0057(12)
C12 0.0282(18) 0.0190(16) 0.0361(19) -0.0017(14) 0.0111(15) 0.0059(14)
C13 0.0208(16) 0.0176(15) 0.0320(18) 0.0012(14) 0.0056(14) 0.0007(13)
C14 0.0312(19) 0.0177(17) 0.059(2) -0.0017(16) 0.0150(17) -0.0082(15)
C15 0.0245(19) 0.0292(19) 0.068(3) 0.0014(18) 0.0172(18) -0.0050(15)
C16 0.0180(15) 0.0243(17) 0.0380(19) 0.0016(15) 0.0090(13) 0.0000(14)
C17 0.0199(16) 0.0176(15) 0.0176(16) 0.0013(12) 0.0019(12) 0.0004(13)
C18 0.0177(15) 0.0190(16) 0.0189(15) 0.0015(12) 0.0045(12) -0.0007(12)
C19 0.0266(18) 0.0301(18) 0.0333(19) -0.0030(15) 0.0046(15) 0.0085(15)
C20 0.040(2) 0.0227(17) 0.038(2) 0.0025(15) 0.0200(16) 0.0124(15)
C21 0.0116(14) 0.0276(18) 0.0255(17) 0.0021(13) -0.0042(12) 0.0007(13)
C22 0.0244(16) 0.0275(16) 0.0247(16) 0.0006(15) -0.0053(13) 0.0032(15)
C23 0.0222(16) 0.0209(17) 0.0197(16) -0.0009(12) -0.0023(12) 0.0011(12)
C24 0.037(2) 0.0325(19) 0.0162(16) 0.0007(14) -0.0030(14) 0.0042(15)
C25 0.037(2) 0.0286(17) 0.0173(16) -0.0007(14) 0.0090(14) 0.0017(15)
C26 0.0202(16) 0.0205(15) 0.0219(16) 0.0006(13) 0.0075(13) 0.0001(13)
C27 0.0181(15) 0.0145(14) 0.0160(15) 0.0012(12) 0.0032(12) -0.0041(12)
C28 0.0180(15) 0.0160(14) 0.0147(15) 0.0002(11) 0.0050(12) -0.0029(12)
C29 0.0140(16) 0.0361(19) 0.042(2) -0.0007(16) 0.0021(14) -0.0010(14)
C30 0.0191(16) 0.0252(17) 0.0269(17) 0.0010(14) -0.0052(13) 0.0025(13)
C31 0.0169(15) 0.0237(16) 0.0157(15) -0.0030(13) 0.0038(12) -0.0021(13)
C32 0.0217(16) 0.0210(16) 0.0164(15) -0.0028(13) 0.0029(12) -0.0050(13)
C33 0.0226(16) 0.0125(13) 0.0174(15) 0.0000(12) 0.0042(13) -0.0041(12)
C34 0.0253(16) 0.0187(14) 0.0192(15) 0.0005(14) -0.0024(12) -0.0014(15)
C35 0.0174(16) 0.0200(15) 0.0268(17) 0.0020(13) -0.0020(13) 0.0014(13)
C36 0.0163(15) 0.0190(15) 0.0249(17) -0.0051(13) 0.0030(13) 0.0027(12)
C37 0.0211(15) 0.0173(16) 0.0152(15) -0.0008(12) 0.0007(12) -0.0015(12)
C38 0.0143(15) 0.0150(15) 0.0199(16) -0.0014(12) -0.0005(12) 0.0010(11)
C39 0.0192(16) 0.0352(18) 0.0238(17) -0.0059(14) 0.0075(13) 0.0002(14)
C40 0.0280(17) 0.0202(16) 0.0254(17) -0.0022(14) 0.0078(13) 0.0008(13)
C41 0.0219(16) 0.0200(15) 0.0240(17) 0.0027(13) 0.0093(13) -0.0083(13)
C42 0.0310(17) 0.0203(16) 0.0238(16) 0.0038(14) 0.0046(13) -0.0074(14)
C43 0.0186(15) 0.0203(17) 0.0148(14) 0.0025(12) -0.0024(11) -0.0025(12)
C44 0.0299(18) 0.0139(15) 0.0255(17) 0.0039(13) -0.0076(14) -0.0032(13)
C45 0.0225(17) 0.0182(16) 0.0321(18) -0.0041(14) -0.0009(14) 0.0083(13)
C46 0.0148(15) 0.0235(18) 0.0258(16) -0.0016(13) -0.0012(12) 0.0003(13)
C47 0.0149(15) 0.0174(15) 0.0162(15) 0.0013(12) -0.0019(12) -0.0002(12)
C48 0.0142(15) 0.0174(15) 0.0155(15) 0.0002(12) -0.0036(12) 0.0005(12)
C49 0.038(2) 0.0287(18) 0.0332(19) -0.0013(15) 0.0194(16) -0.0080(15)
C50 0.0201(17) 0.038(2) 0.039(2) 0.0135(16) 0.0045(15) -0.0071(15)
O50 0.0334(12) 0.0289(13) 0.0294(12) 0.0005(10) 0.0118(10) 0.0045(10)
O51 0.0442(15) 0.0374(14) 0.0274(13) -0.0038(12) 0.0128(11) 0.0051(12)
C51 0.0318(18) 0.0242(17) 0.0333(18) -0.0056(16) 0.0139(14) 0.0032(15)
C52 0.034(2) 0.0333(19) 0.0240(18) -0.0063(15) 0.0043(15) -0.0049(16)
C53 0.0201(16) 0.0273(17) 0.0269(18) -0.0063(14) 0.0059(13) -0.0061(14)
C54 0.0269(18) 0.0353(19) 0.0264(18) 0.0048(15) 0.0010(14) 0.0017(15)
C55 0.0215(17) 0.0260(18) 0.040(2) 0.0036(16) 0.0050(15) 0.0002(14)
C56 0.0242(17) 0.0235(17) 0.0330(18) -0.0053(14) 0.0117(15) -0.0018(14)
C57 0.0208(16) 0.0222(16) 0.0258(18) -0.0035(14) 0.0082(13) -0.0043(13)
C58 0.0183(16) 0.0171(15) 0.0316(18) 0.0012(14) 0.0059(13) -0.0002(13)
C59 0.031(2) 0.044(2) 0.044(2) -0.0033(17) 0.0102(17) 0.0052(16)
C60 0.056(3) 0.0273(19) 0.059(3) -0.0029(18) 0.024(2) 0.0046(18)
O60 0.0107(10) 0.0344(12) 0.0317(13) 0.0040(10) -0.0020(9) -0.0033(9)
O61 0.0131(10) 0.0222(11) 0.0199(11) -0.0008(9) 0.0022(8) 0.0024(8)
C61 0.0086(16) 0.055(2) 0.041(2) 0.0213(18) -0.0014(14) -0.0063(15)
C62 0.0182(18) 0.075(3) 0.049(2) 0.010(2) 0.0072(17) 0.0126(18)
C63 0.0160(15) 0.0394(19) 0.0261(16) 0.0174(16) 0.0097(12) 0.0104(15)
C64 0.038(2) 0.037(2) 0.0251(18) 0.0111(16) 0.0171(15) 0.0209(17)
C65 0.042(2) 0.0254(17) 0.0202(17) 0.0024(14) 0.0115(15) 0.0039(15)
C66 0.0232(16) 0.0251(17) 0.0168(15) 0.0042(13) 0.0056(12) 0.0012(14)
C67 0.0163(15) 0.0226(15) 0.0162(15) 0.0050(13) 0.0092(12) -0.0001(12)
C68 0.0180(16) 0.0252(16) 0.0184(16) 0.0106(13) 0.0061(12) -0.0007(13)
C69 0.0211(19) 0.067(3) 0.042(2) 0.021(2) -0.0040(16) -0.0058(18)
C70 0.0219(19) 0.086(3) 0.070(3) 0.046(2) -0.0109(18) -0.022(2)
O70 0.0119(10) 0.0303(12) 0.0282(12) 0.0086(9) 0.0072(9) 0.0018(9)
O71 0.0107(10) 0.0216(11) 0.0204(11) 0.0016(9) 0.0036(8) 0.0022(8)
C71 0.0133(16) 0.042(2) 0.037(2) 0.0129(16) 0.0122(14) 0.0024(14)
C72 0.0151(15) 0.037(2) 0.0343(19) 0.0023(15) 0.0070(13) 0.0003(14)
C73 0.0155(16) 0.0214(16) 0.0282(18) -0.0012(14) 0.0052(13) 0.0010(13)
C74 0.0143(16) 0.0278(17) 0.0365(19) 0.0037(15) -0.0038(14) 0.0024(14)
C75 0.0248(18) 0.0292(17) 0.0269(18) 0.0067(14) -0.0028(14) -0.0026(14)
C76 0.0195(16) 0.0189(15) 0.0231(16) -0.0012(13) 0.0046(13) -0.0028(13)
C77 0.0132(15) 0.0220(16) 0.0188(15) -0.0035(13) 0.0040(12) 0.0038(12)
C78 0.0177(15) 0.0145(14) 0.0199(16) 0.0001(12) 0.0051(12) 0.0025(12)
C79 0.0259(19) 0.115(4) 0.034(2) 0.007(3) 0.0112(16) 0.012(2)
C80 0.021(2) 0.045(2) 0.115(4) 0.045(2) 0.016(2) 0.0003(17)

loop_
_atom_type_symbol
_atom_type_description
_atom_type_scat_dispersion_real
_atom_type_scat_dispersion_imag
_atom_type_scat_source
C C 0.0033 0.0016 'International Tables Vol C Tables 4.2.6.8 and 6.1.1.4'
H H 0.0000 0.0000 'International Tables Vol C Tables 4.2.6.8 and 6.1.1.4'
O O 0.0106 0.0060 'International Tables Vol C Tables 4.2.6.8 and 6.1.1.4'
Ba Ba -0.3244 2.2819 'International Tables Vol C Tables 4.2.6.8 and 6.1.1.4'

loop_
_geom_angle_atom_site_label_1
_geom_angle_atom_site_label_2
_geom_angle_atom_site_label_3
_geom_angle
_geom_angle_site_symmetry_1
_geom_angle_site_symmetry_3
_geom_angle_publ_flag
O31 Ba O41 132.83(6) . . ?
O31 Ba O21 64.75(6) . . ?
O41 Ba O21 139.44(6) . . ?
O31 Ba O11 132.08(6) . . ?
O41 Ba O11 66.55(6) . . ?
O21 Ba O11 134.99(6) . . ?
O31 Ba O40 90.43(6) . . ?
O41 Ba O40 60.65(5) . . ?
O21 Ba O40 87.01(6) . . ?
O11 Ba O40 126.90(6) . . ?
O31 Ba O30 60.06(6) . . ?
O41 Ba O30 80.50(5) . . ?
O21 Ba O30 124.34(5) . . ?
O11 Ba O30 89.97(6) . . ?
O40 Ba O30 86.81(5) . . ?
O31 Ba O10 86.65(6) . . ?
O41 Ba O10 125.60(5) . . ?
O21 Ba O10 85.97(5) . . ?
O11 Ba O10 59.08(5) . . ?
O40 Ba O10 172.98(5) . . ?
O30 Ba O10 97.23(5) . . ?
O31 Ba O20 124.74(6) . . ?
O41 Ba O20 90.47(5) . . ?
O21 Ba O20 60.11(5) . . ?
O11 Ba O20 91.91(6) . . ?
O40 Ba O20 83.52(5) . . ?
O30 Ba O20 169.16(5) . . ?
O10 Ba O20 92.89(5) . . ?
C18 O10 C11 106.48(19) . . ?
C18 O10 Ba 115.26(14) . . ?
C11 O10 Ba 138.08(14) . . ?
C17 O11 Ba 121.28(17) . . ?
C17 O11 H11 118(2) . . ?
Ba O11 H11 119(2) . . ?
C28 O20 C21 106.5(2) . . ?
C28 O20 Ba 114.37(15) . . ?
C21 O20 Ba 132.43(15) . . ?
C27 O21 Ba 120.86(16) . . ?
C27 O21 H21 116(2) . . ?
Ba O21 H21 120(2) . . ?
C38 O30 C31 105.52(19) . . ?
C38 O30 Ba 114.45(15) . . ?
C31 O30 Ba 140.01(14) . . ?
C37 O31 Ba 122.19(17) . . ?
C37 O31 H31 120(3) . . ?
Ba O31 H31 117(3) . . ?
C48 O40 C41 106.46(19) . . ?
C48 O40 Ba 116.94(15) . . ?
C41 O40 Ba 135.85(15) . . ?
C47 O41 Ba 122.11(16) . . ?
C47 O41 H41 118(2) . . ?
Ba O41 H41 120(2) . . ?
C20 C11 O10 106.7(2) . . ?
C20 C11 C19 112.7(3) . . ?
O10 C11 C19 106.7(2) . . ?
C20 C11 C12 115.2(3) . . ?
O10 C11 C12 103.7(2) . . ?
C19 C11 C12 111.0(2) . . ?
C13 C12 C11 103.1(2) . . ?
C13 C12 H12A 111.1 . . ?
C11 C12 H12A 111.1 . . ?
C13 C12 H12B 111.1 . . ?
C11 C12 H12B 111.1 . . ?
H12A C12 H12B 109.1 . . ?
C18 C13 C14 118.4(3) . . ?
C18 C13 C12 107.9(2) . . ?
C14 C13 C12 133.6(3) . . ?
C15 C14 C13 119.1(3) . . ?
C15 C14 H14A 120.5 . . ?
C13 C14 H14A 120.5 . . ?
C14 C15 C16 121.6(3) . . ?
C14 C15 H15A 119.2 . . ?
C16 C15 H15A 119.2 . . ?
C17 C16 C15 119.5(3) . . ?
C17 C16 H16A 120.2 . . ?
C15 C16 H16A 120.2 . . ?
O11 C17 C18 117.3(2) . . ?
O11 C17 C16 125.0(3) . . ?
C18 C17 C16 117.7(3) . . ?
C17 C18 C13 123.7(3) . . ?
C17 C18 O10 122.9(2) . . ?
C13 C18 O10 113.4(2) . . ?
C11 C19 H19A 109.5 . . ?
C11 C19 H19B 109.5 . . ?
H19A C19 H19B 109.5 . . ?
C11 C19 H19C 109.5 . . ?
H19A C19 H19C 109.5 . . ?
H19B C19 H19C 109.5 . . ?
C11 C20 H20A 109.5 . . ?
C11 C20 H20B 109.5 . . ?
H20A C20 H20B 109.5 . . ?
C11 C20 H20C 109.5 . . ?
H20A C20 H20C 109.5 . . ?
H20B C20 H20C 109.5 . . ?
O20 C21 C29 106.4(2) . . ?
O20 C21 C30 106.4(2) . . ?
C29 C21 C30 112.2(2) . . ?
O20 C21 C22 103.9(2) . . ?
C29 C21 C22 114.9(2) . . ?
C30 C21 C22 112.2(2) . . ?
C23 C22 C21 103.7(2) . . ?
C23 C22 H22A 111.0 . . ?
C21 C22 H22A 111.0 . . ?
C23 C22 H22B 111.0 . . ?
C21 C22 H22B 111.0 . . ?
H22A C22 H22B 109.0 . . ?
C28 C23 C24 119.3(3) . . ?
C28 C23 C22 107.9(2) . . ?
C24 C23 C22 132.8(3) . . ?
C25 C24 C23 117.8(3) . . ?
C25 C24 H24A 121.1 . . ?
C23 C24 H24A 121.1 . . ?
C24 C25 C26 121.8(3) . . ?
C24 C25 H25A 119.1 . . ?
C26 C25 H25A 119.1 . . ?
C25 C26 C27 120.6(3) . . ?
C25 C26 H26A 119.7 . . ?
C27 C26 H26A 119.7 . . ?
O21 C27 C28 119.4(2) . . ?
O21 C27 C26 124.5(3) . . ?
C28 C27 C26 116.1(3) . . ?
C23 C28 C27 124.3(3) . . ?
C23 C28 O20 113.7(2) . . ?
C27 C28 O20 122.0(2) . . ?
C21 C29 H29A 109.5 . . ?
C21 C29 H29B 109.5 . . ?
H29A C29 H29B 109.5 . . ?
C21 C29 H29C 109.5 . . ?
H29A C29 H29C 109.5 . . ?
H29B C29 H29C 109.5 . . ?
C21 C30 H30A 109.5 . . ?
C21 C30 H30B 109.5 . . ?
H30A C30 H30B 109.5 . . ?
C21 C30 H30C 109.5 . . ?
H30A C30 H30C 109.5 . . ?
H30B C30 H30C 109.5 . . ?
O30 C31 C39 107.4(2) . . ?
O30 C31 C40 106.1(2) . . ?
C39 C31 C40 112.4(2) . . ?
O30 C31 C32 104.2(2) . . ?
C39 C31 C32 114.0(2) . . ?
C40 C31 C32 112.1(2) . . ?
C33 C32 C31 103.2(2) . . ?
C33 C32 H32A 111.1 . . ?
C31 C32 H32A 111.1 . . ?
C33 C32 H32B 111.1 . . ?
C31 C32 H32B 111.1 . . ?
H32A C32 H32B 109.1 . . ?
C38 C33 C34 119.4(3) . . ?
C38 C33 C32 107.5(2) . . ?
C34 C33 C32 133.0(3) . . ?
C33 C34 C35 118.4(3) . . ?
C33 C34 H34A 120.8 . . ?
C35 C34 H34A 120.8 . . ?
C36 C35 C34 121.1(3) . . ?
C36 C35 H35A 119.4 . . ?
C34 C35 H35A 119.4 . . ?
C37 C36 C35 120.8(3) . . ?
C37 C36 H36A 119.6 . . ?
C35 C36 H36A 119.6 . . ?
O31 C37 C36 125.4(2) . . ?
O31 C37 C38 117.5(2) . . ?
C36 C37 C38 117.1(3) . . ?
C33 C38 O30 114.5(2) . . ?
C33 C38 C37 123.2(3) . . ?
O30 C38 C37 122.3(2) . . ?
C31 C39 H39A 109.5 . . ?
C31 C39 H39B 109.5 . . ?
H39A C39 H39B 109.5 . . ?
C31 C39 H39C 109.5 . . ?
H39A C39 H39C 109.5 . . ?
H39B C39 H39C 109.5 . . ?
C31 C40 H40A 109.5 . . ?
C31 C40 H40B 109.5 . . ?
H40A C40 H40B 109.5 . . ?
C31 C40 H40C 109.5 . . ?
H40A C40 H40C 109.5 . . ?
H40B C40 H40C 109.5 . . ?
O40 C41 C50 106.1(2) . . ?
O40 C41 C49 107.1(2) . . ?
C50 C41 C49 112.8(3) . . ?
O40 C41 C42 104.4(2) . . ?
C50 C41 C42 112.3(2) . . ?
C49 C41 C42 113.4(2) . . ?
C43 C42 C41 104.4(2) . . ?
C43 C42 H42A 110.9 . . ?
C41 C42 H42A 110.9 . . ?
C43 C42 H42B 110.9 . . ?
C41 C42 H42B 110.9 . . ?
H42A C42 H42B 108.9 . . ?
C48 C43 C44 119.5(3) . . ?
C48 C43 C42 107.5(2) . . ?
C44 C43 C42 133.0(3) . . ?
C43 C44 C45 118.3(3) . . ?
C43 C44 H44A 120.9 . . ?
C45 C44 H44A 120.9 . . ?
C46 C45 C44 121.5(3) . . ?
C46 C45 H45A 119.3 . . ?
C44 C45 H45A 119.3 . . ?
C45 C46 C47 120.9(3) . . ?
C45 C46 H46A 119.5 . . ?
C47 C46 H46A 119.5 . . ?
O41 C47 C48 118.5(2) . . ?
O41 C47 C46 125.5(2) . . ?
C48 C47 C46 116.0(3) . . ?
C43 C48 O40 114.4(2) . . ?
C43 C48 C47 123.8(3) . . ?
O40 C48 C47 121.8(2) . . ?
C41 C49 H49A 109.5 . . ?
C41 C49 H49B 109.5 . . ?
H49A C49 H49B 109.5 . . ?
C41 C49 H49C 109.5 . . ?
H49A C49 H49C 109.5 . . ?
H49B C49 H49C 109.5 . . ?
C41 C50 H50A 109.5 . . ?
C41 C50 H50B 109.5 . . ?
H50A C50 H50B 109.5 . . ?
C41 C50 H50C 109.5 . . ?
H50A C50 H50C 109.5 . . ?
H50B C50 H50C 109.5 . . ?
C58 O50 C51 106.1(2) . . ?
C57 O51 H51 110(2) . . ?
O50 C51 C60 107.5(2) . . ?
O50 C51 C59 106.3(2) . . ?
C60 C51 C59 112.3(3) . . ?
O50 C51 C52 104.8(2) . . ?
C60 C51 C52 113.8(3) . . ?
C59 C51 C52 111.4(3) . . ?
C53 C52 C51 102.5(2) . . ?
C53 C52 H52A 111.3 . . ?
C51 C52 H52A 111.3 . . ?
C53 C52 H52B 111.3 . . ?
C51 C52 H52B 111.3 . . ?
H52A C52 H52B 109.2 . . ?
C58 C53 C54 121.3(3) . . ?
C58 C53 C52 106.8(3) . . ?
C54 C53 C52 131.9(3) . . ?
C53 C54 C55 117.3(3) . . ?
C53 C54 H54A 121.4 . . ?
C55 C54 H54A 121.4 . . ?
C56 C55 C54 121.7(3) . . ?
C56 C55 H55A 119.1 . . ?
C54 C55 H55A 119.1 . . ?
C55 C56 C57 120.9(3) . . ?
C55 C56 H56A 119.5 . . ?
C57 C56 H56A 119.5 . . ?
O51 C57 C56 124.3(3) . . ?
O51 C57 C58 118.5(3) . . ?
C56 C57 C58 117.2(3) . . ?
O50 C58 C53 114.2(3) . . ?
O50 C58 C57 124.2(3) . . ?
C53 C58 C57 121.6(3) . . ?
C51 C59 H59A 109.5 . . ?
C51 C59 H59B 109.5 . . ?
H59A C59 H59B 109.5 . . ?
C51 C59 H59C 109.5 . . ?
H59A C59 H59C 109.5 . . ?
H59B C59 H59C 109.5 . . ?
C51 C60 H60A 109.5 . . ?
C51 C60 H60B 109.5 . . ?
H60A C60 H60B 109.5 . . ?
C51 C60 H60C 109.5 . . ?
H60A C60 H60C 109.5 . . ?
H60B C60 H60C 109.5 . . ?
C68 O60 C61 107.4(2) . . ?
O60 C61 C70 106.0(3) . . ?
O60 C61 C69 106.1(2) . . ?
C70 C61 C69 111.5(3) . . ?
O60 C61 C62 105.9(3) . . ?
C70 C61 C62 113.8(3) . . ?
C69 C61 C62 112.8(3) . . ?
C63 C62 C61 103.9(3) . . ?
C63 C62 H62A 111.0 . . ?
C61 C62 H62A 111.0 . . ?
C63 C62 H62B 111.0 . . ?
C61 C62 H62B 111.0 . . ?
H62A C62 H62B 109.0 . . ?
C64 C63 C68 120.5(3) . . ?
C64 C63 C62 131.3(3) . . ?
C68 C63 C62 108.1(3) . . ?
C63 C64 C65 118.2(3) . . ?
C63 C64 H64A 120.9 . . ?
C65 C64 H64A 120.9 . . ?
C64 C65 C66 121.1(3) . . ?
C64 C65 H65A 119.5 . . ?
C66 C65 H65A 119.5 . . ?
C65 C66 C67 121.5(3) . . ?
C65 C66 H66A 119.3 . . ?
C67 C66 H66A 119.3 . . ?
O61 C67 C66 122.8(2) . . ?
O61 C67 C68 120.7(3) . . ?
C66 C67 C68 116.4(3) . . ?
O60 C68 C63 114.2(3) . . ?
O60 C68 C67 123.5(3) . . ?
C63 C68 C67 122.3(3) . . ?
C61 C69 H69A 109.5 . . ?
C61 C69 H69B 109.5 . . ?
H69A C69 H69B 109.5 . . ?
C61 C69 H69C 109.5 . . ?
H69A C69 H69C 109.5 . . ?
H69B C69 H69C 109.5 . . ?
C61 C70 H70A 109.5 . . ?
C61 C70 H70B 109.5 . . ?
H70A C70 H70B 109.5 . . ?
C61 C70 H70C 109.5 . . ?
H70A C70 H70C 109.5 . . ?
H70B C70 H70C 109.5 . . ?
C78 O70 C71 107.6(2) . . ?
C77 O71 H41 119.5(16) . . ?
O70 C71 C79 105.4(3) . . ?
O70 C71 C80 107.1(2) . . ?
C79 C71 C80 113.8(3) . . ?
O70 C71 C72 105.3(2) . . ?
C79 C71 C72 112.2(3) . . ?
C80 C71 C72 112.3(3) . . ?
C73 C72 C71 103.7(2) . . ?
C73 C72 H72A 111.0 . . ?
C71 C72 H72A 111.0 . . ?
C73 C72 H72B 111.0 . . ?
C71 C72 H72B 111.0 . . ?
H72A C72 H72B 109.0 . . ?
C74 C73 C78 119.7(3) . . ?
C74 C73 C72 132.9(3) . . ?
C78 C73 C72 107.3(2) . . ?
C73 C74 C75 119.1(3) . . ?
C73 C74 H74A 120.4 . . ?
C75 C74 H74A 120.4 . . ?
C74 C75 C76 120.6(3) . . ?
C74 C75 H75A 119.7 . . ?
C76 C75 H75A 119.7 . . ?
C75 C76 C77 121.2(3) . . ?
C75 C76 H76A 119.4 . . ?
C77 C76 H76A 119.4 . . ?
O71 C77 C78 119.5(2) . . ?
O71 C77 C76 123.8(2) . . ?
C78 C77 C76 116.6(2) . . ?
O70 C78 C73 114.2(2) . . ?
O70 C78 C77 123.1(2) . . ?
C73 C78 C77 122.7(3) . . ?
C71 C79 H79A 109.5 . . ?
C71 C79 H79B 109.5 . . ?
H79A C79 H79B 109.5 . . ?
C71 C79 H79C 109.5 . . ?
H79A C79 H79C 109.5 . . ?
H79B C79 H79C 109.5 . . ?
C71 C80 H80A 109.5 . . ?
C71 C80 H80B 109.5 . . ?
H80A C80 H80B 109.5 . . ?
C71 C80 H80C 109.5 . . ?
H80A C80 H80C 109.5 . . ?
H80B C80 H80C 109.5 . . ?

loop_
_geom_bond_atom_site_label_1
_geom_bond_atom_site_label_2
_geom_bond_distance
_geom_bond_site_symmetry_2
_geom_bond_publ_flag
Ba O31 2.696(2) . ?
Ba O41 2.7145(18) . ?
Ba O21 2.7285(19) . ?
Ba O11 2.762(2) . ?
Ba O40 2.7781(18) . ?
Ba O30 2.8320(18) . ?
Ba O10 2.8351(19) . ?
Ba O20 2.8353(19) . ?
O10 C18 1.388(3) . ?
O10 C11 1.511(3) . ?
O11 C17 1.367(3) . ?
O11 H11 0.81(3) . ?
O20 C28 1.398(3) . ?
O20 C21 1.507(3) . ?
O21 C27 1.355(3) . ?
O21 H21 0.95(4) . ?
O30 C38 1.385(3) . ?
O30 C31 1.505(3) . ?
O31 C37 1.367(3) . ?
O31 H31 0.85(4) . ?
O40 C48 1.389(3) . ?
O40 C41 1.512(3) . ?
O41 C47 1.354(3) . ?
O41 H41 1.11(4) . ?
C11 C20 1.501(4) . ?
C11 C19 1.521(4) . ?
C11 C12 1.549(4) . ?
C12 C13 1.503(4) . ?
C12 H12A 0.9700 . ?
C12 H12B 0.9700 . ?
C13 C18 1.385(4) . ?
C13 C14 1.390(4) . ?
C14 C15 1.387(4) . ?
C14 H14A 0.9300 . ?
C15 C16 1.398(4) . ?
C15 H15A 0.9300 . ?
C16 C17 1.392(4) . ?
C16 H16A 0.9300 . ?
C17 C18 1.379(4) . ?
C19 H19A 0.9600 . ?
C19 H19B 0.9600 . ?
C19 H19C 0.9600 . ?
C20 H20A 0.9600 . ?
C20 H20B 0.9600 . ?
C20 H20C 0.9600 . ?
C21 C29 1.513(4) . ?
C21 C30 1.524(4) . ?
C21 C22 1.548(4) . ?
C22 C23 1.501(4) . ?
C22 H22A 0.9700 . ?
C22 H22B 0.9700 . ?
C23 C28 1.378(4) . ?
C23 C24 1.398(4) . ?
C24 C25 1.393(4) . ?
C24 H24A 0.9300 . ?
C25 C26 1.394(4) . ?
C25 H25A 0.9300 . ?
C26 C27 1.400(4) . ?
C26 H26A 0.9300 . ?
C27 C28 1.384(4) . ?
C29 H29A 0.9600 . ?
C29 H29B 0.9600 . ?
C29 H29C 0.9600 . ?
C30 H30A 0.9600 . ?
C30 H30B 0.9600 . ?
C30 H30C 0.9600 . ?
C31 C39 1.515(4) . ?
C31 C40 1.527(4) . ?
C31 C32 1.546(4) . ?
C32 C33 1.505(4) . ?
C32 H32A 0.9700 . ?
C32 H32B 0.9700 . ?
C33 C38 1.373(4) . ?
C33 C34 1.387(4) . ?
C34 C35 1.401(4) . ?
C34 H34A 0.9300 . ?
C35 C36 1.389(4) . ?
C35 H35A 0.9300 . ?
C36 C37 1.381(4) . ?
C36 H36A 0.9300 . ?
C37 C38 1.396(4) . ?
C39 H39A 0.9600 . ?
C39 H39B 0.9600 . ?
C39 H39C 0.9600 . ?
C40 H40A 0.9600 . ?
C40 H40B 0.9600 . ?
C40 H40C 0.9600 . ?
C41 C50 1.515(4) . ?
C41 C49 1.516(4) . ?
C41 C42 1.538(4) . ?
C42 C43 1.509(4) . ?
C42 H42A 0.9700 . ?
C42 H42B 0.9700 . ?
C43 C48 1.376(4) . ?
C43 C44 1.385(4) . ?
C44 C45 1.395(4) . ?
C44 H44A 0.9300 . ?
C45 C46 1.389(4) . ?
C45 H45A 0.9300 . ?
C46 C47 1.398(4) . ?
C46 H46A 0.9300 . ?
C47 C48 1.396(4) . ?
C49 H49A 0.9600 . ?
C49 H49B 0.9600 . ?
C49 H49C 0.9600 . ?
C50 H50A 0.9600 . ?
C50 H50B 0.9600 . ?
C50 H50C 0.9600 . ?
O50 C58 1.376(3) . ?
O50 C51 1.477(3) . ?
O51 C57 1.372(3) . ?
O51 H51 0.92(4) . ?
C51 C60 1.513(4) . ?
C51 C59 1.523(4) . ?
C51 C52 1.542(4) . ?
C52 C53 1.513(4) . ?
C52 H52A 0.9700 . ?
C52 H52B 0.9700 . ?
C53 C58 1.382(4) . ?
C53 C54 1.386(4) . ?
C54 C55 1.391(4) . ?
C54 H54A 0.9300 . ?
C55 C56 1.385(4) . ?
C55 H55A 0.9300 . ?
C56 C57 1.391(4) . ?
C56 H56A 0.9300 . ?
C57 C58 1.395(4) . ?
C59 H59A 0.9600 . ?
C59 H59B 0.9600 . ?
C59 H59C 0.9600 . ?
C60 H60A 0.9600 . ?
C60 H60B 0.9600 . ?
C60 H60C 0.9600 . ?
O60 C68 1.371(3) . ?
O60 C61 1.496(3) . ?
O61 C67 1.352(3) . ?
C61 C70 1.511(4) . ?
C61 C69 1.522(4) . ?
C61 C62 1.540(5) . ?
C62 C63 1.502(4) . ?
C62 H62A 0.9700 . ?
C62 H62B 0.9700 . ?
C63 C64 1.389(4) . ?
C63 C68 1.389(4) . ?
C64 C65 1.390(4) . ?
C64 H64A 0.9300 . ?
C65 C66 1.393(4) . ?
C65 H65A 0.9300 . ?
C66 C67 1.399(4) . ?
C66 H66A 0.9300 . ?
C67 C68 1.401(4) . ?
C69 H69A 0.9600 . ?
C69 H69B 0.9600 . ?
C69 H69C 0.9600 . ?
C70 H70A 0.9600 . ?
C70 H70B 0.9600 . ?
C70 H70C 0.9600 . ?
O70 C78 1.376(3) . ?
O70 C71 1.480(3) . ?
O71 C77 1.366(3) . ?
O71 H41 1.35(4) . ?
C71 C79 1.516(5) . ?
C71 C80 1.517(4) . ?
C71 C72 1.549(4) . ?
C72 C73 1.508(4) . ?
C72 H72A 0.9700 . ?
C72 H72B 0.9700 . ?
C73 C74 1.381(4) . ?
C73 C78 1.387(4) . ?
C74 C75 1.392(4) . ?
C74 H74A 0.9300 . ?
C75 C76 1.395(4) . ?
C75 H75A 0.9300 . ?
C76 C77 1.398(4) . ?
C76 H76A 0.9300 . ?
C77 C78 1.398(4) . ?
C79 H79A 0.9600 . ?
C79 H79B 0.9600 . ?
C79 H79C 0.9600 . ?
C80 H80A 0.9600 . ?
C80 H80B 0.9600 . ?
C80 H80C 0.9600 . ?

loop_
_geom_hbond_atom_site_label_D
_geom_hbond_atom_site_label_H
_geom_hbond_atom_site_label_A
_geom_hbond_distance_DH
_geom_hbond_distance_HA
_geom_hbond_distance_DA
_geom_hbond_angle_DHA
_geom_hbond_site_symmetry_A
_geom_hbond_publ_flag
O11 H11 O71 0.82(3) 1.78(3) 2.574(3) 163(3) . yes
O21 H21 O61 0.95(4) 1.53(4) 2.457(3) 163(3) . yes
O31 H31 O61 0.85(4) 1.63(4) 2.473(3) 171(4) . yes
O51 H51 O71 0.91(3) 1.91(3) 2.784(3) 160(3) . yes
C16 H16A O70 0.9300 2.4400 3.349(4) 165.00 . yes

loop_
_geom_torsion_atom_site_label_1
_geom_torsion_atom_site_label_2
_geom_torsion_atom_site_label_3
_geom_torsion_atom_site_label_4
_geom_torsion
_geom_torsion_site_symmetry_1
_geom_torsion_site_symmetry_2
_geom_torsion_site_symmetry_3
_geom_torsion_site_symmetry_4
_geom_torsion_publ_flag
O31 Ba O10 C18 -160.65(17) . . . . ?
O41 Ba O10 C18 -17.94(19) . . . . ?
O21 Ba O10 C18 134.46(17) . . . . ?
O11 Ba O10 C18 -15.80(16) . . . . ?
O40 Ba O10 C18 133.8(4) . . . . ?
O30 Ba O10 C18 -101.41(17) . . . . ?
O20 Ba O10 C18 74.70(17) . . . . ?
O31 Ba O10 C11 25.1(2) . . . . ?
O41 Ba O10 C11 167.8(2) . . . . ?
O21 Ba O10 C11 -39.8(2) . . . . ?
O11 Ba O10 C11 170.0(2) . . . . ?
O40 Ba O10 C11 -40.4(6) . . . . ?
O30 Ba O10 C11 84.4(2) . . . . ?
O20 Ba O10 C11 -99.5(2) . . . . ?
O31 Ba O11 C17 67.8(2) . . . . ?
O41 Ba O11 C17 -164.9(2) . . . . ?
O21 Ba O11 C17 -27.4(2) . . . . ?
O40 Ba O11 C17 -158.54(18) . . . . ?
O30 Ba O11 C17 115.47(19) . . . . ?
O10 Ba O11 C17 17.02(18) . . . . ?
O20 Ba O11 C17 -75.21(19) . . . . ?
O31 Ba O20 C28 9.94(18) . . . . ?
O41 Ba O20 C28 -136.46(16) . . . . ?
O21 Ba O20 C28 14.19(15) . . . . ?
O11 Ba O20 C28 156.99(16) . . . . ?
O40 Ba O20 C28 -76.08(16) . . . . ?
O30 Ba O20 C28 -103.1(3) . . . . ?
O10 Ba O20 C28 97.86(16) . . . . ?
O31 Ba O20 C21 156.59(19) . . . . ?
O41 Ba O20 C21 10.2(2) . . . . ?
O21 Ba O20 C21 160.8(2) . . . . ?
O11 Ba O20 C21 -56.4(2) . . . . ?
O40 Ba O20 C21 70.6(2) . . . . ?
O30 Ba O20 C21 43.5(4) . . . . ?
O10 Ba O20 C21 -115.5(2) . . . . ?
O31 Ba O21 C27 161.1(2) . . . . ?
O41 Ba O21 C27 33.9(2) . . . . ?
O11 Ba O21 C27 -73.7(2) . . . . ?
O40 Ba O21 C27 69.20(18) . . . . ?
O30 Ba O21 C27 153.28(17) . . . . ?
O10 Ba O21 C27 -110.71(18) . . . . ?
O20 Ba O21 C27 -15.05(17) . . . . ?
O31 Ba O30 C38 14.31(16) . . . . ?
O41 Ba O30 C38 167.41(17) . . . . ?
O21 Ba O30 C38 22.47(18) . . . . ?
O11 Ba O30 C38 -126.38(16) . . . . ?
O40 Ba O30 C38 106.65(16) . . . . ?
O10 Ba O30 C38 -67.58(16) . . . . ?
O20 Ba O30 C38 133.5(3) . . . . ?
O31 Ba O30 C31 -164.2(2) . . . . ?
O41 Ba O30 C31 -11.1(2) . . . . ?
O21 Ba O30 C31 -156.1(2) . . . . ?
O11 Ba O30 C31 55.1(2) . . . . ?
O40 Ba O30 C31 -71.9(2) . . . . ?
O10 Ba O30 C31 113.9(2) . . . . ?
O20 Ba O30 C31 -45.0(4) . . . . ?
O41 Ba O31 C37 -53.1(2) . . . . ?
O21 Ba O31 C37 171.8(2) . . . . ?
O11 Ba O31 C37 42.9(2) . . . . ?
O40 Ba O31 C37 -101.74(19) . . . . ?
O30 Ba O31 C37 -15.67(18) . . . . ?
O10 Ba O31 C37 84.65(19) . . . . ?
O20 Ba O31 C37 175.85(17) . . . . ?
O31 Ba O40 C48 141.15(17) . . . . ?
O41 Ba O40 C48 0.29(16) . . . . ?
O21 Ba O40 C48 -154.17(17) . . . . ?
O11 Ba O40 C48 -6.39(19) . . . . ?
O30 Ba O40 C48 81.17(17) . . . . ?
O10 Ba O40 C48 -153.5(4) . . . . ?
O20 Ba O40 C48 -93.92(17) . . . . ?
O31 Ba O40 C41 -27.3(2) . . . . ?
O41 Ba O40 C41 -168.2(2) . . . . ?
O21 Ba O40 C41 37.4(2) . . . . ?
O11 Ba O40 C41 -174.9(2) . . . . ?
O30 Ba O40 C41 -87.3(2) . . . . ?
O10 Ba O40 C41 38.0(5) . . . . ?
O20 Ba O40 C41 97.6(2) . . . . ?
O31 Ba O41 C47 -58.9(2) . . . . ?
O21 Ba O41 C47 42.0(2) . . . . ?
O11 Ba O41 C47 174.7(2) . . . . ?
O40 Ba O41 C47 0.52(17) . . . . ?
O30 Ba O41 C47 -91.16(18) . . . . ?
O10 Ba O41 C47 176.71(17) . . . . ?
O20 Ba O41 C47 82.82(18) . . . . ?
C18 O10 C11 C20 -143.5(2) . . . . ?
Ba O10 C11 C20 31.0(3) . . . . ?
C18 O10 C11 C19 95.7(2) . . . . ?
Ba O10 C11 C19 -89.7(3) . . . . ?
C18 O10 C11 C12 -21.5(3) . . . . ?
Ba O10 C11 C12 153.08(19) . . . . ?
C20 C11 C12 C13 138.4(3) . . . . ?
O10 C11 C12 C13 22.2(3) . . . . ?
C19 C11 C12 C13 -91.9(3) . . . . ?
C11 C12 C13 C18 -15.8(3) . . . . ?
C11 C12 C13 C14 166.2(3) . . . . ?
C18 C13 C14 C15 0.4(5) . . . . ?
C12 C13 C14 C15 178.2(3) . . . . ?
C13 C14 C15 C16 -1.1(5) . . . . ?
C14 C15 C16 C17 0.5(5) . . . . ?
Ba O11 C17 C18 -16.7(3) . . . . ?
Ba O11 C17 C16 164.1(2) . . . . ?
C15 C16 C17 O11 -180.0(3) . . . . ?
C15 C16 C17 C18 0.9(4) . . . . ?
O11 C17 C18 C13 179.1(3) . . . . ?
C16 C17 C18 C13 -1.7(4) . . . . ?
O11 C17 C18 O10 -0.7(4) . . . . ?
C16 C17 C18 O10 178.5(3) . . . . ?
C14 C13 C18 C17 1.1(5) . . . . ?
C12 C13 C18 C17 -177.3(3) . . . . ?
C14 C13 C18 O10 -179.1(3) . . . . ?
C12 C13 C18 O10 2.5(3) . . . . ?
C11 O10 C18 C17 -167.7(3) . . . . ?
Ba O10 C18 C17 16.3(3) . . . . ?
C11 O10 C18 C13 12.5(3) . . . . ?
Ba O10 C18 C13 -163.49(19) . . . . ?
C28 O20 C21 C29 -140.6(2) . . . . ?
Ba O20 C21 C29 70.8(3) . . . . ?
C28 O20 C21 C30 99.5(2) . . . . ?
Ba O20 C21 C30 -49.0(3) . . . . ?
C28 O20 C21 C22 -19.0(3) . . . . ?
Ba O20 C21 C22 -167.56(16) . . . . ?
O20 C21 C22 C23 20.1(3) . . . . ?
C29 C21 C22 C23 135.9(3) . . . . ?
C30 C21 C22 C23 -94.4(3) . . . . ?
C21 C22 C23 C28 -14.6(3) . . . . ?
C21 C22 C23 C24 168.6(3) . . . . ?
C28 C23 C24 C25 -0.3(4) . . . . ?
C22 C23 C24 C25 176.3(3) . . . . ?
C23 C24 C25 C26 0.2(5) . . . . ?
C24 C25 C26 C27 -0.2(5) . . . . ?
Ba O21 C27 C28 14.7(3) . . . . ?
Ba O21 C27 C26 -164.1(2) . . . . ?
C25 C26 C27 O21 179.3(3) . . . . ?
C25 C26 C27 C28 0.4(4) . . . . ?
C24 C23 C28 C27 0.6(4) . . . . ?
C22 C23 C28 C27 -176.8(3) . . . . ?
C24 C23 C28 O20 -179.9(2) . . . . ?
C22 C23 C28 O20 2.7(3) . . . . ?
O21 C27 C28 C23 -179.5(3) . . . . ?
C26 C27 C28 C23 -0.6(4) . . . . ?
O21 C27 C28 O20 1.0(4) . . . . ?
C26 C27 C28 O20 179.9(2) . . . . ?
C21 O20 C28 C23 10.8(3) . . . . ?
Ba O20 C28 C23 165.77(18) . . . . ?
C21 O20 C28 C27 -169.7(2) . . . . ?
Ba O20 C28 C27 -14.7(3) . . . . ?
C38 O30 C31 C39 142.9(2) . . . . ?
Ba O30 C31 C39 -38.5(3) . . . . ?
C38 O30 C31 C40 -96.7(2) . . . . ?
Ba O30 C31 C40 81.9(3) . . . . ?
C38 O30 C31 C32 21.7(3) . . . . ?
Ba O30 C31 C32 -159.68(17) . . . . ?
O30 C31 C32 C33 -21.1(3) . . . . ?
C39 C31 C32 C33 -137.8(2) . . . . ?
C40 C31 C32 C33 93.2(3) . . . . ?
C31 C32 C33 C38 13.3(3) . . . . ?
C31 C32 C33 C34 -167.4(3) . . . . ?
C38 C33 C34 C35 -0.9(4) . . . . ?
C32 C33 C34 C35 179.8(3) . . . . ?
C33 C34 C35 C36 0.0(4) . . . . ?
C34 C35 C36 C37 0.1(4) . . . . ?
Ba O31 C37 C36 -163.0(2) . . . . ?
Ba O31 C37 C38 15.6(3) . . . . ?
C35 C36 C37 O31 179.4(3) . . . . ?
C35 C36 C37 C38 0.8(4) . . . . ?
C34 C33 C38 O30 -179.0(2) . . . . ?
C32 C33 C38 O30 0.4(3) . . . . ?
C34 C33 C38 C37 1.9(4) . . . . ?
C32 C33 C38 C37 -178.7(2) . . . . ?
C31 O30 C38 C33 -14.5(3) . . . . ?
Ba O30 C38 C33 166.51(18) . . . . ?
C31 O30 C38 C37 164.6(2) . . . . ?
Ba O30 C38 C37 -14.4(3) . . . . ?
O31 C37 C38 C33 179.5(2) . . . . ?
C36 C37 C38 C33 -1.8(4) . . . . ?
O31 C37 C38 O30 0.5(4) . . . . ?
C36 C37 C38 O30 179.2(2) . . . . ?
C48 O40 C41 C50 -102.3(3) . . . . ?
Ba O40 C41 C50 67.0(3) . . . . ?
C48 O40 C41 C49 136.9(2) . . . . ?
Ba O40 C41 C49 -53.7(3) . . . . ?
C48 O40 C41 C42 16.5(3) . . . . ?
Ba O40 C41 C42 -174.23(16) . . . . ?
O40 C41 C42 C43 -16.0(3) . . . . ?
C50 C41 C42 C43 98.5(3) . . . . ?
C49 C41 C42 C43 -132.2(2) . . . . ?
C41 C42 C43 C48 10.3(3) . . . . ?
C41 C42 C43 C44 -170.8(3) . . . . ?
C48 C43 C44 C45 -1.7(4) . . . . ?
C42 C43 C44 C45 179.5(3) . . . . ?
C43 C44 C45 C46 2.0(4) . . . . ?
C44 C45 C46 C47 -0.1(4) . . . . ?
Ba O41 C47 C48 -1.3(3) . . . . ?
Ba O41 C47 C46 179.8(2) . . . . ?
C45 C46 C47 O41 177.0(3) . . . . ?
C45 C46 C47 C48 -1.9(4) . . . . ?
C44 C43 C48 O40 -178.9(2) . . . . ?
C42 C43 C48 O40 0.2(3) . . . . ?
C44 C43 C48 C47 -0.4(4) . . . . ?
C42 C43 C48 C47 178.7(3) . . . . ?
C41 O40 C48 C43 -10.9(3) . . . . ?
Ba O40 C48 C43 177.43(17) . . . . ?
C41 O40 C48 C47 170.6(2) . . . . ?
Ba O40 C48 C47 -1.1(3) . . . . ?
O41 C47 C48 C43 -176.8(2) . . . . ?
C46 C47 C48 C43 2.2(4) . . . . ?
O41 C47 C48 O40 1.6(4) . . . . ?
C46 C47 C48 O40 -179.4(2) . . . . ?
C58 O50 C51 C60 -144.3(3) . . . . ?
C58 O50 C51 C59 95.3(3) . . . . ?
C58 O50 C51 C52 -22.8(3) . . . . ?
O50 C51 C52 C53 22.3(3) . . . . ?
C60 C51 C52 C53 139.5(3) . . . . ?
C59 C51 C52 C53 -92.2(3) . . . . ?
C51 C52 C53 C58 -14.3(3) . . . . ?
C51 C52 C53 C54 167.3(3) . . . . ?
C58 C53 C54 C55 0.6(4) . . . . ?
C52 C53 C54 C55 178.8(3) . . . . ?
C53 C54 C55 C56 1.0(4) . . . . ?
C54 C55 C56 C57 -2.0(4) . . . . ?
C55 C56 C57 O51 -177.1(3) . . . . ?
C55 C56 C57 C58 1.4(4) . . . . ?
C51 O50 C58 C53 14.7(3) . . . . ?
C51 O50 C58 C57 -165.2(3) . . . . ?
C54 C53 C58 O50 178.9(3) . . . . ?
C52 C53 C58 O50 0.3(3) . . . . ?
C54 C53 C58 C57 -1.2(4) . . . . ?
C52 C53 C58 C57 -179.8(3) . . . . ?
O51 C57 C58 O50 -1.4(4) . . . . ?
C56 C57 C58 O50 -180.0(3) . . . . ?
O51 C57 C58 C53 178.7(3) . . . . ?
C56 C57 C58 C53 0.1(4) . . . . ?
C68 O60 C61 C70 -127.9(3) . . . . ?
C68 O60 C61 C69 113.4(3) . . . . ?
C68 O60 C61 C62 -6.7(3) . . . . ?
O60 C61 C62 C63 6.8(3) . . . . ?
C70 C61 C62 C63 122.8(3) . . . . ?
C69 C61 C62 C63 -108.8(3) . . . . ?
C61 C62 C63 C64 178.3(3) . . . . ?
C61 C62 C63 C68 -4.7(3) . . . . ?
C68 C63 C64 C65 1.2(4) . . . . ?
C62 C63 C64 C65 178.0(3) . . . . ?
C63 C64 C65 C66 -2.0(4) . . . . ?
C64 C65 C66 C67 1.0(4) . . . . ?
C65 C66 C67 O61 -176.7(2) . . . . ?
C65 C66 C67 C68 0.6(4) . . . . ?
C61 O60 C68 C63 4.0(3) . . . . ?
C61 O60 C68 C67 -178.5(3) . . . . ?
C64 C63 C68 O60 178.0(3) . . . . ?
C62 C63 C68 O60 0.6(3) . . . . ?
C64 C63 C68 C67 0.4(4) . . . . ?
C62 C63 C68 C67 -177.0(3) . . . . ?
O61 C67 C68 O60 -1.4(4) . . . . ?
C66 C67 C68 O60 -178.7(2) . . . . ?
O61 C67 C68 C63 176.0(2) . . . . ?
C66 C67 C68 C63 -1.4(4) . . . . ?
C78 O70 C71 C79 106.1(3) . . . . ?
C78 O70 C71 C80 -132.4(3) . . . . ?
C78 O70 C71 C72 -12.7(3) . . . . ?
O70 C71 C72 C73 12.8(3) . . . . ?
C79 C71 C72 C73 -101.3(3) . . . . ?
C80 C71 C72 C73 129.0(3) . . . . ?
C71 C72 C73 C74 173.2(3) . . . . ?
C71 C72 C73 C78 -8.7(3) . . . . ?
C78 C73 C74 C75 -1.9(4) . . . . ?
C72 C73 C74 C75 176.1(3) . . . . ?
C73 C74 C75 C76 1.9(5) . . . . ?
C74 C75 C76 C77 -0.5(4) . . . . ?
C75 C76 C77 O71 176.3(3) . . . . ?
C75 C76 C77 C78 -0.9(4) . . . . ?
C71 O70 C78 C73 7.7(3) . . . . ?
C71 O70 C78 C77 -173.4(3) . . . . ?
C74 C73 C78 O70 179.4(3) . . . . ?
C72 C73 C78 O70 1.0(3) . . . . ?
C74 C73 C78 C77 0.5(4) . . . . ?
C72 C73 C78 C77 -177.9(3) . . . . ?
O71 C77 C78 O70 4.8(4) . . . . ?
C76 C77 C78 O70 -177.9(2) . . . . ?
O71 C77 C78 C73 -176.4(3) . . . . ?
C76 C77 C78 C73 0.9(4) . . . . ?
